data_1004070
loop_
_publ_author_name
'Wignacourt, J P'
'Lorriaux-Rubbens, A'
'Barbier, P'
'Mairesse, G'
'Wallart, F'

_publ_section_title
;
Structural stdudy of K~2~ In Cl~5~, H~2~ O by X-Ray, Raman and IR
spectroscopies
;
_journal_coden_ASTM SAMCAS
_journal_name_full
;
Spectrochimica Acta A, Molecular Spectroscopy
;
_journal_page_first 403
_journal_page_last 411
_journal_paper_doi 10.1016/0584-8539(80)80153-X
_journal_volume 36
_journal_year 1980
_chemical_formula_structural '(K2 IN CL5) (H2 O)'
_chemical_formula_sum 'Cl5 H2 In K2 O'
_chemical_name_systematic 'DIPOTASSIUM PENTACHLOROAQUAINDATE'
_space_group_IT_number 62
_symmetry_cell_setting orthorhombic
_symmetry_Int_Tables_number 62
_symmetry_space_group_name_Hall '-P 2ac 2n'
_symmetry_space_group_name_H-M 'P n m a'
_cell_angle_alpha 90
_cell_angle_beta 90
_cell_angle_gamma 90
_cell_formula_units_Z 4
_cell_length_a 13.905(8)
_cell_length_b 9.952(5)
_cell_length_c 7.185(5)
_cell_volume 994.3
_exptl_crystal_density_meas 2.53
_refine_ls_R_factor_all 0.028
_cod_original_formula_sum 'H2 Cl5 In K2 O'
_cod_database_code 1004070

loop_
_symmetry_equiv_pos_as_xyz
x,y,z
1/2+x,1/2-y,1/2-z
-x,1/2+y,-z
1/2-x,-y,1/2+z
-x,-y,-z
1/2-x,1/2+y,1/2+z
x,1/2-y,z
1/2+x,y,1/2-z

loop_
_atom_site_label
_atom_site_type_symbol
_atom_site_symmetry_multiplicity
_atom_site_Wyckoff_symbol
_atom_site_fract_x
_atom_site_fract_y
_atom_site_fract_z
_atom_site_occupancy
_atom_site_attached_hydrogens
_atom_site_calc_flag
In1 In3+ 4 c 0.11306(2) 0.25 0.81263(4) 1. 0 d
Cl1 Cl1- 4 c 0.21723(11) 0.25 1.09030(17) 1. 0 d
Cl2 Cl1- 4 c 0.25492(12) 0.25 0.60549(16) 1. 0 d
Cl3 Cl1- 4 c 0.00208(10) 0.25 0.54144(20) 1. 0 d
Cl4 Cl1- 8 d 0.10524(9) 0.0006(1) 0.81628(16) 1. 0 d
O1 O2- 4 c -0.01175(29) 0.25 1.00307(62) 1. 0 d
K1 K1+ 8 d 0.35278(7) 0.00030(12) 0.85741(14) 1. 0 d
H1 H1+ 8 d -0.046(3) 0.184(4) 1.037(5) 1. 0 d

loop_
_atom_type_symbol
_atom_type_oxidation_number
In3+ 3.000
Cl1- -1.000
O2- -2.000
K1+ 1.000
H1+ 1.000
